data_7053407
loop_
_publ_author_name
'Starosta, Rados\/law'
'Florek, Magdalena'
'Kr\'ol, Jaros\/law'
'Puchalska, Ma\/lgorzata'
'Kochel, Andrzej'

_publ_section_title
;
 Copper(i) iodide complexes containing new aliphatic aminophosphine
 ligands and diimines---luminescent properties and antibacterial activity
;
_journal_issue 7
_journal_name_full 'New Journal of Chemistry'
_journal_page_first 1441
_journal_paper_doi 10.1039/b9nj00636b
_journal_volume 34
_journal_year 2010
_chemical_formula_moiety 'C18 H39 N6 P'
_chemical_formula_sum 'C18 H39 N6 P'
_chemical_formula_weight 370.52
_chemical_name_common tris((4-methylpiperazin-1-yl)methyl)phosphine
_chemical_name_systematic tris((4-methylpiperazin-1-yl)methyl)phosphine
_space_group_IT_number 14
_symmetry_cell_setting monoclinic
_symmetry_space_group_name_Hall '-P 2ybc'
_symmetry_space_group_name_H-M 'P 1 21/c 1'
_atom_sites_solution_hydrogens geom
_atom_sites_solution_primary direct
_atom_sites_solution_secondary difmap
_audit_creation_method SHELXL-97
_cell_angle_alpha 90.00
_cell_angle_beta 107.46(2)
_cell_angle_gamma 90.00
_cell_formula_units_Z 4
_cell_length_a 7.214(2)
_cell_length_b 24.228(3)
_cell_length_c 12.995(3)
_cell_measurement_reflns_used 4151
_cell_measurement_temperature 100(2)
_cell_measurement_theta_max 36.97
_cell_measurement_theta_min 2.96
_cell_volume 2166.6(9)
_computing_cell_refinement 'CrysAlis RED (Oxford Diffraction, date)'
_computing_data_collection 'CrysAlis CCD (Oxford Diffraction, date)'
_computing_data_reduction 'CrysAlis RED '
_computing_molecular_graphics 'SHELXTL (Bruker, 1999)'
_computing_publication_material SHELXL-97
_computing_structure_refinement 'SHELXL-97 (Sheldrick, 1997)'
_computing_structure_solution 'SHELXS-97 (Sheldrick, 1997)'
_diffrn_ambient_temperature 100(2)
_diffrn_measured_fraction_theta_full 0.999
_diffrn_measured_fraction_theta_max 0.866
_diffrn_measurement_device_type KM4-CCD
_diffrn_measurement_method /w
_diffrn_radiation_monochromator graphite
_diffrn_radiation_source 'fine-focus sealed tube'
_diffrn_radiation_type MoK\a
_diffrn_radiation_wavelength 0.71073
_diffrn_reflns_av_R_equivalents 0.0828
_diffrn_reflns_av_sigmaI/netI 0.1330
_diffrn_reflns_limit_h_max 11
_diffrn_reflns_limit_h_min -12
_diffrn_reflns_limit_k_max 36
_diffrn_reflns_limit_k_min -40
_diffrn_reflns_limit_l_max 21
_diffrn_reflns_limit_l_min -21
_diffrn_reflns_number 39696
_diffrn_reflns_theta_full 25.00
_diffrn_reflns_theta_max 36.97
_diffrn_reflns_theta_min 2.96
_exptl_absorpt_coefficient_mu 0.140
_exptl_absorpt_correction_T_max 0.910
_exptl_absorpt_correction_T_min 0.867
_exptl_absorpt_correction_type analytical
_exptl_absorpt_process_details 'Oxford Diffraction, CrysAlis 1.171.30'
_exptl_crystal_colour colorless
_exptl_crystal_density_diffrn 1.136
_exptl_crystal_density_method 'not measured'
_exptl_crystal_description block
_exptl_crystal_F_000 816
_exptl_crystal_size_max 0.15
_exptl_crystal_size_mid 0.15
_exptl_crystal_size_min 0.15
_refine_diff_density_max 0.507
_refine_diff_density_min -0.329
_refine_diff_density_rms 0.059
_refine_ls_extinction_method none
_refine_ls_goodness_of_fit_ref 0.946
_refine_ls_hydrogen_treatment constr
_refine_ls_matrix_type full
_refine_ls_number_parameters 265
_refine_ls_number_reflns 9523
_refine_ls_number_restraints 0
_refine_ls_restrained_S_all 0.946
_refine_ls_R_factor_all 0.1409
_refine_ls_R_factor_gt 0.0504
_refine_ls_shift/su_max 0.000
_refine_ls_shift/su_mean 0.000
_refine_ls_structure_factor_coef Fsqd
_refine_ls_weighting_details 'calc w=1/[\s^2^(Fo^2^)+(0.0530P)^2^+0.0000P] where P=(Fo^2^+2Fc^2^)/3'
_refine_ls_weighting_scheme calc
_refine_ls_wR_factor_gt 0.0979
_refine_ls_wR_factor_ref 0.1249
_reflns_number_gt 4544
_reflns_number_total 9523
_reflns_threshold_expression >2sigma(I)
_cod_data_source_file b9nj00636b.txt
_cod_data_source_block rad3y
_cod_depositor_comments
;
The following automatic conversions were performed:

'_symmetry_cell_setting' value 'Monoclinic' changed to 'monoclinic'
according to /home/saulius/struct/CIF-dictionaries/cif_core.dic
dictionary named 'cif_core.dic' version 2.4.2 from 2011-04-26.

Automatic conversion script
Id: cif_fix_values 1891 2012-01-12 08:04:46Z andrius 
;
_cod_original_cell_volume 2166.6(8)
_cod_original_sg_symbol_H-M P2(1)/c
_cod_database_code 7053407

loop_
_symmetry_equiv_pos_as_xyz
'x, y, z'
'-x, y+1/2, -z+1/2'
'-x, -y, -z'
'x, -y-1/2, z-1/2'

loop_
_atom_site_label
_atom_site_type_symbol
_atom_site_fract_x
_atom_site_fract_y
_atom_site_fract_z
_atom_site_U_iso_or_equiv
_atom_site_adp_type
_atom_site_occupancy
_atom_site_symmetry_multiplicity
_atom_site_calc_flag
_atom_site_refinement_flags
P1 P 0.30969(5) 0.121306(15) 0.45335(3) 0.01939(9) Uani 1 1 d .
N11 N 0.36896(15) 0.11954(5) 0.25258(9) 0.0178(2) Uani 1 1 d .
C11 C 0.22395(19) 0.10565(6) 0.30709(11) 0.0193(3) Uani 1 1 d .
H11A H 0.1932 0.0667 0.2972 0.028(4) Uiso 1 1 d R
H11B H 0.1058 0.1262 0.2740 0.024(4) Uiso 1 1 d R
C12 C 0.27531(19) 0.12229(6) 0.13603(11) 0.0207(3) Uani 1 1 d .
H12A H 0.2157 0.0870 0.1105 0.021(4) Uiso 1 1 d R
H12B H 0.1738 0.1501 0.1203 0.015(4) Uiso 1 1 d R
C13 C 0.4219(2) 0.13652(6) 0.07779(11) 0.0226(3) Uani 1 1 d .
H13A H 0.4776 0.1725 0.1012 0.029(4) Uiso 1 1 d R
H13B H 0.3573 0.1382 0.0008 0.022(4) Uiso 1 1 d R
N14 N 0.57577(17) 0.09528(5) 0.09998(9) 0.0221(3) Uani 1 1 d .
C15 C 0.67068(19) 0.09246(6) 0.21652(11) 0.0208(3) Uani 1 1 d .
H15A H 0.7305 0.1277 0.2421 0.016(4) Uiso 1 1 d R
H15B H 0.7720 0.0646 0.2319 0.018(4) Uiso 1 1 d R
C16 C 0.52382(19) 0.07824(6) 0.27475(11) 0.0187(3) Uani 1 1 d .
H16A H 0.4682 0.0422 0.2514 0.020(4) Uiso 1 1 d R
H16B H 0.5884 0.0766 0.3518 0.018(4) Uiso 1 1 d R
C17 C 0.7172(2) 0.10881(7) 0.04376(13) 0.0315(4) Uani 1 1 d .
H17A H 0.8179 0.0814 0.0597 0.039(5) Uiso 1 1 d R
H17B H 0.6537 0.1096 -0.0326 0.038(5) Uiso 1 1 d R
H17C H 0.7731 0.1443 0.0671 0.046(6) Uiso 1 1 d R
N21 N 0.06815(16) 0.21428(5) 0.38797(9) 0.0204(2) Uani 1 1 d .
C21 C 0.2680(2) 0.19717(6) 0.44374(13) 0.0257(3) Uani 1 1 d .
H21A H 0.3532 0.2132 0.4066 0.038(5) Uiso 1 1 d R
H21B H 0.3050 0.2123 0.5162 0.041(5) Uiso 1 1 d R
C22 C -0.0318(2) 0.23469(6) 0.46311(12) 0.0237(3) Uani 1 1 d .
H22A H 0.0320 0.2679 0.4983 0.027(4) Uiso 1 1 d R
H22B H -0.0254 0.2071 0.5182 0.028(4) Uiso 1 1 d R
C23 C -0.2418(2) 0.24726(6) 0.40337(13) 0.0245(3) Uani 1 1 d .
H23A H -0.3072 0.2137 0.3713 0.025(4) Uiso 1 1 d R
H23B H -0.3065 0.2612 0.4536 0.026(4) Uiso 1 1 d R
N24 N -0.25422(17) 0.28814(5) 0.31906(10) 0.0249(3) Uani 1 1 d .
C25 C -0.1552(2) 0.26723(6) 0.24396(13) 0.0263(3) Uani 1 1 d .
H25A H -0.2185 0.2338 0.2099 0.021(4) Uiso 1 1 d R
H25B H -0.1629 0.2944 0.1880 0.023(4) Uiso 1 1 d R
C26 C 0.0557(2) 0.25525(6) 0.30364(12) 0.0232(3) Uani 1 1 d .
H26A H 0.1202 0.2890 0.3357 0.027(4) Uiso 1 1 d R
H26B H 0.1208 0.2415 0.2535 0.032(5) Uiso 1 1 d R
C27 C -0.4565(2) 0.30100(7) 0.26197(15) 0.0367(4) Uani 1 1 d .
H27A H -0.5229 0.2679 0.2304 0.044(5) Uiso 1 1 d R
H27B H -0.5181 0.3160 0.3118 0.039(5) Uiso 1 1 d R
H27C H -0.4618 0.3275 0.2062 0.034(5) Uiso 1 1 d R
N31 N 0.08151(15) 0.09788(4) 0.58987(9) 0.0170(2) Uani 1 1 d .
C31 C 0.08443(19) 0.09582(6) 0.47766(11) 0.0187(3) Uani 1 1 d .
H31B H -0.0240 0.1174 0.4339 0.018(4) Uiso 1 1 d R
H31A H 0.0638 0.0579 0.4530 0.024(4) Uiso 1 1 d R
C32 C 0.23052(19) 0.06170(6) 0.65876(11) 0.0202(3) Uani 1 1 d .
H32A H 0.2134 0.0245 0.6297 0.022(4) Uiso 1 1 d R
H32B H 0.3582 0.0745 0.6593 0.024(4) Uiso 1 1 d R
C33 C 0.2178(2) 0.06103(6) 0.77257(11) 0.0224(3) Uani 1 1 d .
H33A H 0.2374 0.0981 0.8022 0.028(4) Uiso 1 1 d R
H33B H 0.3194 0.0376 0.8172 0.025(4) Uiso 1 1 d R
N34 N 0.02853(17) 0.04051(5) 0.77398(10) 0.0219(2) Uani 1 1 d .
C35 C -0.1222(2) 0.07649(6) 0.70715(12) 0.0238(3) Uani 1 1 d .
H35A H -0.1078 0.1132 0.7384 0.029(4) Uiso 1 1 d R
H35B H -0.2489 0.0625 0.7059 0.026(4) Uiso 1 1 d R
C36 C -0.11070(19) 0.07977(6) 0.59321(11) 0.0199(3) Uani 1 1 d .
H36A H -0.1391 0.0438 0.5595 0.030(4) Uiso 1 1 d R
H36B H -0.2083 0.1054 0.5522 0.029(4) Uiso 1 1 d R
C37 C 0.0157(3) 0.03948(7) 0.88365(12) 0.0328(4) Uani 1 1 d .
H37A H 0.1223 0.0186 0.9289 0.041(5) Uiso 1 1 d R
H37B H -0.1047 0.0226 0.8839 0.044(5) Uiso 1 1 d R
H37C H 0.0209 0.0765 0.9106 0.034(5) Uiso 1 1 d R

loop_
_atom_site_aniso_label
_atom_site_aniso_U_11
_atom_site_aniso_U_22
_atom_site_aniso_U_33
_atom_site_aniso_U_23
_atom_site_aniso_U_13
_atom_site_aniso_U_12
P1 0.01734(16) 0.02391(17) 0.01735(18) 0.00013(14) 0.00584(12) 0.00066(14)
N11 0.0159(5) 0.0221(5) 0.0165(6) 0.0014(4) 0.0063(4) 0.0022(4)
C11 0.0183(6) 0.0248(7) 0.0146(6) -0.0001(5) 0.0048(5) 0.0005(5)
C12 0.0175(6) 0.0263(7) 0.0182(7) 0.0010(6) 0.0052(5) 0.0019(5)
C13 0.0233(7) 0.0278(7) 0.0168(7) 0.0033(5) 0.0060(5) 0.0025(5)
N14 0.0222(6) 0.0273(6) 0.0186(6) -0.0008(5) 0.0087(5) 0.0019(5)
C15 0.0182(6) 0.0218(7) 0.0228(7) -0.0015(5) 0.0068(5) 0.0012(5)
C16 0.0187(6) 0.0231(7) 0.0136(6) 0.0003(5) 0.0036(5) 0.0018(5)
C17 0.0294(8) 0.0418(10) 0.0292(9) 0.0023(7) 0.0176(7) 0.0043(7)
N21 0.0215(6) 0.0197(5) 0.0214(6) 0.0021(5) 0.0087(5) 0.0012(4)
C21 0.0190(7) 0.0239(7) 0.0329(9) -0.0030(6) 0.0061(6) -0.0040(5)
C22 0.0281(7) 0.0229(7) 0.0237(8) -0.0024(6) 0.0131(6) -0.0014(6)
C23 0.0256(7) 0.0221(7) 0.0300(8) -0.0031(6) 0.0146(6) 0.0006(6)
N24 0.0229(6) 0.0214(6) 0.0300(7) 0.0000(5) 0.0073(5) 0.0023(5)
C25 0.0334(8) 0.0197(7) 0.0276(8) -0.0001(6) 0.0120(6) -0.0017(6)
C26 0.0278(7) 0.0209(7) 0.0248(8) 0.0002(6) 0.0137(6) -0.0028(6)
C27 0.0304(9) 0.0306(9) 0.0464(11) -0.0010(8) 0.0077(8) 0.0054(7)
N31 0.0168(5) 0.0193(5) 0.0152(6) 0.0027(4) 0.0052(4) 0.0016(4)
C31 0.0197(6) 0.0209(6) 0.0153(7) -0.0026(5) 0.0048(5) -0.0021(5)
C32 0.0192(6) 0.0231(7) 0.0175(7) 0.0041(5) 0.0042(5) 0.0036(5)
C33 0.0266(7) 0.0238(7) 0.0162(7) 0.0011(5) 0.0056(5) -0.0020(5)
N34 0.0301(6) 0.0190(6) 0.0192(6) 0.0004(5) 0.0112(5) -0.0025(5)
C35 0.0262(7) 0.0226(7) 0.0269(8) 0.0015(6) 0.0145(6) 0.0009(6)
C36 0.0187(6) 0.0229(7) 0.0186(7) 0.0021(5) 0.0065(5) 0.0009(5)
C37 0.0487(10) 0.0343(9) 0.0195(8) 0.0018(7) 0.0163(7) -0.0036(8)

loop_
_atom_type_symbol
_atom_type_description
_atom_type_scat_dispersion_real
_atom_type_scat_dispersion_imag
_atom_type_scat_source
C C 0.0033 0.0016 'International Tables Vol C Tables 4.2.6.8 and 6.1.1.4'
H H 0.0000 0.0000 'International Tables Vol C Tables 4.2.6.8 and 6.1.1.4'
N N 0.0061 0.0033 'International Tables Vol C Tables 4.2.6.8 and 6.1.1.4'
P P 0.1023 0.0942 'International Tables Vol C Tables 4.2.6.8 and 6.1.1.4'

loop_
_geom_angle_atom_site_label_1
_geom_angle_atom_site_label_2
_geom_angle_atom_site_label_3
_geom_angle
C31 P1 C11 93.83(6)
C31 P1 C21 102.02(6)
C11 P1 C21 97.81(7)
C16 N11 C12 108.86(10)
C16 N11 C11 111.15(11)
C12 N11 C11 109.60(10)
N11 C11 P1 112.41(9)
N11 C11 H11A 109.1
P1 C11 H11A 109.1
N11 C11 H11B 109.1
P1 C11 H11B 109.1
H11A C11 H11B 107.9
N11 C12 C13 110.68(11)
N11 C12 H12A 109.5
C13 C12 H12A 109.5
N11 C12 H12B 109.5
C13 C12 H12B 109.5
H12A C12 H12B 108.1
N14 C13 C12 110.51(11)
N14 C13 H13A 109.5
C12 C13 H13A 109.5
N14 C13 H13B 109.6
C12 C13 H13B 109.6
H13A C13 H13B 108.1
C13 N14 C17 110.66(11)
C13 N14 C15 109.20(11)
C17 N14 C15 110.37(11)
N14 C15 C16 110.32(11)
N14 C15 H15A 109.6
C16 C15 H15A 109.6
N14 C15 H15B 109.6
C16 C15 H15B 109.6
H15A C15 H15B 108.1
N11 C16 C15 110.69(11)
N11 C16 H16A 109.5
C15 C16 H16A 109.5
N11 C16 H16B 109.5
C15 C16 H16B 109.5
H16A C16 H16B 108.1
N14 C17 H17A 109.5
N14 C17 H17B 109.5
H17A C17 H17B 109.5
N14 C17 H17C 109.5
H17A C17 H17C 109.5
H17B C17 H17C 109.5
C26 N21 C22 109.84(11)
C26 N21 C21 113.14(11)
C22 N21 C21 111.97(12)
N21 C21 P1 115.34(9)
N21 C21 H21A 108.4
P1 C21 H21A 108.4
N21 C21 H21B 108.5
P1 C21 H21B 108.4
H21A C21 H21B 107.5
N21 C22 C23 110.12(12)
N21 C22 H22A 109.6
C23 C22 H22A 109.6
N21 C22 H22B 109.6
C23 C22 H22B 109.6
H22A C22 H22B 108.1
N24 C23 C22 110.40(12)
N24 C23 H23A 109.6
C22 C23 H23A 109.6
N24 C23 H23B 109.6
C22 C23 H23B 109.6
H23A C23 H23B 108.1
C27 N24 C23 110.70(12)
C27 N24 C25 110.43(13)
C23 N24 C25 109.49(11)
N24 C25 C26 109.98(12)
N24 C25 H25A 109.7
C26 C25 H25A 109.7
N24 C25 H25B 109.7
C26 C25 H25B 109.7
H25A C25 H25B 108.2
N21 C26 C25 109.91(11)
N21 C26 H26A 109.7
C25 C26 H26A 109.7
N21 C26 H26B 109.7
C25 C26 H26B 109.7
H26A C26 H26B 108.2
N24 C27 H27A 109.5
N24 C27 H27B 109.4
H27A C27 H27B 109.5
N24 C27 H27C 109.5
H27A C27 H27C 109.5
H27B C27 H27C 109.5
C31 N31 C32 111.13(10)
C31 N31 C36 108.36(10)
C32 N31 C36 109.23(11)
N31 C31 P1 115.70(9)
N31 C31 H31B 108.4
P1 C31 H31B 108.4
N31 C31 H31A 108.4
P1 C31 H31A 108.3
H31B C31 H31A 107.4
N31 C32 C33 110.86(11)
N31 C32 H32A 109.5
C33 C32 H32A 109.5
N31 C32 H32B 109.5
C33 C32 H32B 109.5
H32A C32 H32B 108.1
N34 C33 C32 110.39(11)
N34 C33 H33A 109.6
C32 C33 H33A 109.6
N34 C33 H33B 109.6
C32 C33 H33B 109.6
H33A C33 H33B 108.1
C37 N34 C33 110.68(12)
C37 N34 C35 109.74(12)
C33 N34 C35 108.80(11)
N34 C35 C36 111.38(11)
N34 C35 H35A 109.4
C36 C35 H35A 109.4
N34 C35 H35B 109.3
C36 C35 H35B 109.3
H35A C35 H35B 108.0
N31 C36 C35 112.04(11)
N31 C36 H36A 109.2
C35 C36 H36A 109.2
N31 C36 H36B 109.2
C35 C36 H36B 109.2
H36A C36 H36B 107.9
N34 C37 H37A 109.5
N34 C37 H37B 109.5
H37A C37 H37B 109.5
N34 C37 H37C 109.5
H37A C37 H37C 109.5
H37B C37 H37C 109.5

loop_
_geom_bond_atom_site_label_1
_geom_bond_atom_site_label_2
_geom_bond_distance
P1 C31 1.8520(14)
P1 C11 1.8530(14)
P1 C21 1.8606(15)
N11 C16 1.4627(17)
N11 C12 1.4632(17)
N11 C11 1.4677(17)
C11 H11A 0.9701
C11 H11B 0.9700
C12 C13 1.5130(19)
C12 H12A 0.9700
C12 H12B 0.9700
C13 N14 1.4567(18)
C13 H13A 0.9701
C13 H13B 0.9700
N14 C17 1.4594(18)
N14 C15 1.4645(18)
C15 C16 1.5149(19)
C15 H15A 0.9701
C15 H15B 0.9700
C16 H16A 0.9700
C16 H16B 0.9701
C17 H17A 0.9600
C17 H17B 0.9600
C17 H17C 0.9599
N21 C26 1.4612(18)
N21 C22 1.4630(18)
N21 C21 1.4656(18)
C21 H21A 0.9700
C21 H21B 0.9699
C22 C23 1.511(2)
C22 H22A 0.9699
C22 H22B 0.9701
C23 N24 1.4597(19)
C23 H23A 0.9699
C23 H23B 0.9698
N24 C27 1.458(2)
N24 C25 1.462(2)
C25 C26 1.514(2)
C25 H25A 0.9700
C25 H25B 0.9700
C26 H26A 0.9700
C26 H26B 0.9699
C27 H27A 0.9601
C27 H27B 0.9599
C27 H27C 0.9600
N31 C31 1.4654(17)
N31 C32 1.4656(17)
N31 C36 1.4674(17)
C31 H31B 0.9699
C31 H31A 0.9703
C32 C33 1.5090(19)
C32 H32A 0.9700
C32 H32B 0.9701
C33 N34 1.4586(18)
C33 H33A 0.9699
C33 H33B 0.9701
N34 C37 1.4559(19)
N34 C35 1.4594(19)
C35 C36 1.5097(19)
C35 H35A 0.9700
C35 H35B 0.9699
C36 H36A 0.9702
C36 H36B 0.9699
C37 H37A 0.9600
C37 H37B 0.9600
C37 H37C 0.9599

loop_
_geom_torsion_atom_site_label_1
_geom_torsion_atom_site_label_2
_geom_torsion_atom_site_label_3
_geom_torsion_atom_site_label_4
_geom_torsion
C16 N11 C11 P1 76.61(12)
C12 N11 C11 P1 -163.02(9)
C31 P1 C11 N11 -179.04(10)
C21 P1 C11 N11 78.25(10)
C16 N11 C12 C13 -58.18(14)
C11 N11 C12 C13 -179.94(11)
N11 C12 C13 N14 59.28(15)
C12 C13 N14 C17 179.89(12)
C12 C13 N14 C15 -58.43(15)
C13 N14 C15 C16 58.32(14)
C17 N14 C15 C16 -179.83(12)
C12 N11 C16 C15 58.18(14)
C11 N11 C16 C15 179.00(11)
N14 C15 C16 N11 -59.08(14)
C26 N21 C21 P1 -129.22(11)
C22 N21 C21 P1 106.01(12)
C31 P1 C21 N21 -38.31(12)
C11 P1 C21 N21 57.32(12)
C26 N21 C22 C23 58.21(15)
C21 N21 C22 C23 -175.20(11)
N21 C22 C23 N24 -58.49(15)
C22 C23 N24 C27 -179.27(12)
C22 C23 N24 C25 58.76(15)
C27 N24 C25 C26 178.73(12)
C23 N24 C25 C26 -59.13(15)
C22 N21 C26 C25 -58.71(15)
C21 N21 C26 C25 175.36(11)
N24 C25 C26 N21 59.44(15)
C32 N31 C31 P1 -63.66(13)
C36 N31 C31 P1 176.32(9)
C11 P1 C31 N31 178.18(10)
C21 P1 C31 N31 -82.99(11)
C31 N31 C32 C33 -176.14(11)
C36 N31 C32 C33 -56.64(14)
N31 C32 C33 N34 60.57(15)
C32 C33 N34 C37 179.70(12)
C32 C33 N34 C35 -59.64(14)
C37 N34 C35 C36 178.62(12)
C33 N34 C35 C36 57.39(15)
C31 N31 C36 C35 175.71(11)
C32 N31 C36 C35 54.52(14)
N34 C35 C36 N31 -56.01(15)
